data_2221574
loop_
_publ_author_name
'Li, Lei'
'Xu, Gang'
'Zhu, Hai-Bin'

_publ_section_title
;
 Tetraaquabis[4-(4-pyridyl)pyrimidine-2-sulfonato]copper(II) dihydrate
;
_journal_coeditor_code AT2756
_journal_issue 5
_journal_name_full 'Acta Crystallographica Section E'
_journal_page_first m476
_journal_paper_doi 10.1107/S1600536809011738
_journal_volume 65
_journal_year 2009
_chemical_formula_iupac '[Cu (C9 H6 N3 O3 S1)2 (H2 O1)4], 2H2 O'
_chemical_formula_moiety 'C18 H20 Cu N6 O10 S2, 2(H2 O)'
_chemical_formula_sum 'C18 H24 Cu N6 O12 S2'
_chemical_formula_weight 644.09
_chemical_name_systematic
;
Tetraaquabis[4-(4-pyridyl)pyrimidine-2-sulfonato]copper(II) dihydrate
;
_space_group_IT_number 14
_symmetry_cell_setting monoclinic
_symmetry_space_group_name_Hall '-P 2yn'
_symmetry_space_group_name_H-M 'P 1 21/n 1'
_atom_sites_solution_hydrogens geom
_atom_sites_solution_primary direct
_atom_sites_solution_secondary difmap
_audit_creation_method SHELXL-97
_cell_angle_alpha 90.00
_cell_angle_beta 95.123(2)
_cell_angle_gamma 90.00
_cell_formula_units_Z 2
_cell_length_a 8.0727(11)
_cell_length_b 12.1502(16)
_cell_length_c 13.4911(17)
_cell_measurement_reflns_used 2459
_cell_measurement_temperature 298(2)
_cell_measurement_theta_max 25.50
_cell_measurement_theta_min 2.26
_cell_volume 1318.0(3)
_computing_cell_refinement 'SAINT-Plus (Bruker, 2007)'
_computing_data_collection 'APEX2 (Bruker, 2007)'
_computing_data_reduction 'SAINT-Plus (Bruker, 2007)'
_computing_molecular_graphics 'SHELXTL (Sheldrick, 2008)'
_computing_publication_material 'SHELXTL (Sheldrick, 2008)'
_computing_structure_refinement 'SHELXL97 (Sheldrick, 2008)'
_computing_structure_solution 'SHELXS97 (Sheldrick, 2008)'
_diffrn_ambient_temperature 298(2)
_diffrn_measured_fraction_theta_full 0.998
_diffrn_measured_fraction_theta_max 0.998
_diffrn_measurement_device_type 'Bruker APEXII CCD area-detector'
_diffrn_measurement_method '\f and \w'
_diffrn_radiation_monochromator graphite
_diffrn_radiation_source 'fine-focus sealed tube'
_diffrn_radiation_type MoK\a
_diffrn_radiation_wavelength 0.71073
_diffrn_reflns_av_R_equivalents 0.0790
_diffrn_reflns_av_sigmaI/netI 0.0688
_diffrn_reflns_limit_h_max 9
_diffrn_reflns_limit_h_min -9
_diffrn_reflns_limit_k_max 12
_diffrn_reflns_limit_k_min -14
_diffrn_reflns_limit_l_max 13
_diffrn_reflns_limit_l_min -16
_diffrn_reflns_number 7057
_diffrn_reflns_theta_full 25.50
_diffrn_reflns_theta_max 25.50
_diffrn_reflns_theta_min 2.26
_diffrn_standards_decay_% 0
_diffrn_standards_interval_count 0
_diffrn_standards_interval_time 0
_diffrn_standards_number 0
_exptl_absorpt_coefficient_mu 1.058
_exptl_absorpt_correction_T_max 0.9201
_exptl_absorpt_correction_T_min 0.8835
_exptl_absorpt_correction_type multi-scan
_exptl_absorpt_process_details '(SADABS; Bruker, 2001)'
_exptl_crystal_colour blue
_exptl_crystal_density_diffrn 1.623
_exptl_crystal_density_method 'not measured'
_exptl_crystal_description block
_exptl_crystal_F_000 662
_exptl_crystal_size_max 0.12
_exptl_crystal_size_mid 0.10
_exptl_crystal_size_min 0.08
_refine_diff_density_max 0.327
_refine_diff_density_min -0.374
_refine_ls_extinction_method none
_refine_ls_goodness_of_fit_ref 0.998
_refine_ls_hydrogen_treatment mixed
_refine_ls_matrix_type full
_refine_ls_number_parameters 197
_refine_ls_number_reflns 2459
_refine_ls_number_restraints 9
_refine_ls_restrained_S_all 0.998
_refine_ls_R_factor_all 0.0547
_refine_ls_R_factor_gt 0.0383
_refine_ls_shift/su_max 0.000
_refine_ls_shift/su_mean 0.000
_refine_ls_structure_factor_coef Fsqd
_refine_ls_weighting_details 'calc w=1/[\s^2^(Fo^2^)+(0.044P)^2^] where P=(Fo^2^+2Fc^2^)/3'
_refine_ls_weighting_scheme calc
_refine_ls_wR_factor_gt 0.0994
_refine_ls_wR_factor_ref 0.1048
_reflns_number_gt 1786
_reflns_number_total 2459
_reflns_threshold_expression I>2\s(I)
_cod_data_source_file at2756.cif
_cod_data_source_block I
_cod_original_sg_symbol_H-M 'P 21/n'
_cod_database_code 2221574
_cod_database_fobs_code 2221574

loop_
_symmetry_equiv_pos_as_xyz
'x, y, z'
'-x+1/2, y+1/2, -z+1/2'
'-x, -y, -z'
'x-1/2, -y-1/2, z-1/2'

loop_
_atom_site_type_symbol
_atom_site_label
_atom_site_fract_x
_atom_site_fract_y
_atom_site_fract_z
_atom_site_U_iso_or_equiv
_atom_site_adp_type
_atom_site_calc_flag
_atom_site_refinement_flags
_atom_site_occupancy
_atom_site_disorder_assembly
_atom_site_disorder_group
Cu Cu1 1.0000 0.5000 0.5000 0.0309(6) Uani d SD 1 . .
S S1 0.7319(3) -0.21520(17) 0.67968(16) 0.0350(7) Uani d . 1 . .
C C1 0.7066(10) -0.1463(7) 0.5611(6) 0.0296(19) Uani d . 1 . .
C C2 0.6103(12) -0.1450(8) 0.3997(7) 0.044(2) Uani d . 1 . .
H H2 0.5582 -0.1793 0.3436 0.053 Uiso calc R 1 . .
C C3 0.6619(11) -0.0369(7) 0.3918(7) 0.039(2) Uani d . 1 . .
H H3 0.6460 0.0009 0.3318 0.047 Uiso calc R 1 . .
C C4 0.7378(10) 0.0130(7) 0.4763(6) 0.030(2) Uani d . 1 . .
C C5 0.8025(10) 0.1277(6) 0.4787(6) 0.0285(19) Uani d . 1 . .
C C6 0.7554(11) 0.2040(7) 0.4050(6) 0.037(2) Uani d . 1 . .
H H6 0.6823 0.1839 0.3508 0.044 Uiso calc R 1 . .
C C7 0.8170(11) 0.3090(7) 0.4123(7) 0.037(2) Uani d . 1 . .
H H7 0.7832 0.3590 0.3624 0.044 Uiso calc R 1 . .
C C8 0.9733(11) 0.2692(7) 0.5587(6) 0.032(2) Uani d . 1 . .
H H8 1.0496 0.2910 0.6107 0.038 Uiso calc R 1 . .
C C9 0.9145(11) 0.1623(7) 0.5569(6) 0.033(2) Uani d . 1 . .
H H9 0.9497 0.1137 0.6077 0.040 Uiso calc R 1 . .
H H1W 0.707(11) 0.500(5) 0.480(5) 0.080 Uiso d D 1 . .
H H2W 0.693(10) 0.617(5) 0.471(6) 0.080 Uiso d D 1 . .
H H3W 0.881(8) 0.562(5) 0.658(7) 0.080 Uiso d D 1 . .
H H4W 0.931(11) 0.455(5) 0.681(6) 0.080 Uiso d D 1 . .
H H5W 0.531(10) 0.463(9) 0.341(4) 0.080 Uiso d D 1 . .
H H6W 0.631(7) 0.518(8) 0.286(6) 0.080 Uiso d D 1 . .
N N1 0.7598(8) -0.0431(6) 0.5630(5) 0.0307(17) Uani d . 1 . .
N N2 0.6322(9) -0.2021(6) 0.4845(5) 0.0386(19) Uani d . 1 . .
N N3 0.9233(9) 0.3430(5) 0.4875(5) 0.0305(16) Uani d . 1 . .
O O1 0.8989(8) -0.1917(6) 0.7206(5) 0.0557(19) Uani d . 1 . .
O O2 0.7032(8) -0.3316(5) 0.6583(5) 0.0497(18) Uani d . 1 . .
O O3 0.6036(8) -0.1672(5) 0.7337(4) 0.0464(17) Uani d . 1 . .
O O1W 0.7375(9) 0.5611(6) 0.4501(6) 0.059(2) Uani d D 1 . .
O O2W 0.9469(8) 0.5109(5) 0.6488(5) 0.0445(17) Uani d D 1 . .
O O3W 0.5402(9) 0.4870(7) 0.2846(6) 0.062(2) Uani d D 1 . .

loop_
_atom_site_aniso_label
_atom_site_aniso_U_11
_atom_site_aniso_U_22
_atom_site_aniso_U_33
_atom_site_aniso_U_12
_atom_site_aniso_U_13
_atom_site_aniso_U_23
Cu1 0.0474(10) 0.0141(8) 0.0317(9) -0.0047(7) 0.0059(7) 0.0003(6)
S1 0.0505(15) 0.0172(12) 0.0378(14) 0.0007(10) 0.0069(11) 0.0024(9)
C1 0.037(5) 0.019(4) 0.033(5) 0.000(4) 0.008(4) -0.003(4)
C2 0.059(6) 0.033(6) 0.039(6) -0.009(5) -0.004(5) -0.007(5)
C3 0.056(6) 0.024(5) 0.036(5) -0.006(4) -0.001(4) 0.005(4)
C4 0.035(5) 0.021(5) 0.034(5) 0.000(4) 0.003(4) -0.001(4)
C5 0.037(5) 0.017(4) 0.032(5) -0.003(4) 0.005(4) 0.001(4)
C6 0.043(5) 0.027(5) 0.038(5) -0.005(4) -0.006(4) 0.002(4)
C7 0.046(5) 0.022(5) 0.040(5) -0.001(4) -0.004(4) 0.010(4)
C8 0.044(5) 0.021(5) 0.030(5) -0.004(4) 0.002(4) -0.002(4)
C9 0.049(5) 0.018(4) 0.033(5) -0.001(4) 0.003(4) 0.006(4)
N1 0.044(4) 0.017(4) 0.032(4) -0.002(3) 0.005(3) 0.001(3)
N2 0.055(5) 0.023(4) 0.038(4) -0.007(4) 0.002(4) 0.000(3)
N3 0.042(4) 0.018(4) 0.032(4) -0.001(3) 0.005(3) 0.002(3)
O1 0.056(4) 0.046(5) 0.062(4) -0.001(3) -0.011(3) 0.016(4)
O2 0.080(5) 0.015(3) 0.056(4) -0.001(3) 0.016(4) 0.003(3)
O3 0.064(4) 0.037(4) 0.040(4) 0.008(3) 0.015(3) -0.002(3)
O1W 0.068(5) 0.027(4) 0.083(5) 0.005(4) 0.007(4) -0.012(4)
O2W 0.061(4) 0.024(4) 0.050(4) 0.003(3) 0.016(3) 0.006(3)
O3W 0.059(5) 0.058(5) 0.067(5) -0.005(4) -0.004(4) 0.009(4)

loop_
_atom_type_symbol
_atom_type_description
_atom_type_scat_dispersion_real
_atom_type_scat_dispersion_imag
_atom_type_scat_source
C C 0.0033 0.0016 'International Tables Vol C Tables 4.2.6.8 and 6.1.1.4'
H H 0.0000 0.0000 'International Tables Vol C Tables 4.2.6.8 and 6.1.1.4'
N N 0.0061 0.0033 'International Tables Vol C Tables 4.2.6.8 and 6.1.1.4'
O O 0.0106 0.0060 'International Tables Vol C Tables 4.2.6.8 and 6.1.1.4'
S S 0.1246 0.1234 'International Tables Vol C Tables 4.2.6.8 and 6.1.1.4'
Cu Cu 0.3201 1.2651 'International Tables Vol C Tables 4.2.6.8 and 6.1.1.4'

loop_
_geom_angle_atom_site_label_1
_geom_angle_atom_site_label_2
_geom_angle_atom_site_label_3
_geom_angle_site_symmetry_1
_geom_angle_site_symmetry_3
_geom_angle
_geom_angle_publ_flag
N3 Cu1 N3 . 3_766 180.0000(10) ?
N3 Cu1 O2W . . 93.0(3) ?
N3 Cu1 O2W 3_766 . 87.0(3) ?
N3 Cu1 O2W . 3_766 87.0(3) ?
N3 Cu1 O2W 3_766 3_766 93.0(3) ?
O2W Cu1 O2W . 3_766 180.0000(10) ?
N3 Cu1 O1W . . 90.7(3) ?
N3 Cu1 O1W 3_766 . 89.3(3) ?
O2W Cu1 O1W . . 89.9(3) ?
O2W Cu1 O1W 3_766 . 90.1(3) ?
N3 Cu1 O1W . 3_766 89.3(3) ?
N3 Cu1 O1W 3_766 3_766 90.7(3) ?
O2W Cu1 O1W . 3_766 90.1(3) ?
O2W Cu1 O1W 3_766 3_766 89.9(3) ?
O1W Cu1 O1W . 3_766 180.0000(10) ?
N3 Cu1 H1W . . 72.1(15) ?
N3 Cu1 H1W 3_766 . 107.9(15) ?
O2W Cu1 H1W . . 79.5(18) ?
O2W Cu1 H1W 3_766 . 100.5(18) ?
O1W Cu1 H1W 3_766 . 158.0(4) ?
N3 Cu1 H3W . . 102.5(19) ?
N3 Cu1 H3W 3_766 . 77.5(19) ?
O2W Cu1 H3W . . 17.7(12) ?
O2W Cu1 H3W 3_766 . 162.3(12) ?
O1W Cu1 H3W . . 75.0(16) ?
O1W Cu1 H3W 3_766 . 105.0(16) ?
H1W Cu1 H3W . . 69(3) ?
O1 S1 O3 . . 114.6(4) ?
O1 S1 O2 . . 113.3(4) ?
O3 S1 O2 . . 112.6(4) ?
O1 S1 C1 . . 106.0(4) ?
O3 S1 C1 . . 103.4(4) ?
O2 S1 C1 . . 105.8(4) ?
N1 C1 N2 . . 128.2(8) ?
N1 C1 S1 . . 114.4(6) ?
N2 C1 S1 . . 117.4(6) ?
N2 C2 C3 . . 122.7(8) ?
N2 C2 H2 . . 118.7 ?
C3 C2 H2 . . 118.6 ?
C2 C3 C4 . . 117.8(8) ?
C2 C3 H3 . . 121.1 ?
C4 C3 H3 . . 121.1 ?
N1 C4 C3 . . 120.3(8) ?
N1 C4 C5 . . 115.8(7) ?
C3 C4 C5 . . 123.9(8) ?
C6 C5 C9 . . 117.3(8) ?
C6 C5 C4 . . 122.5(8) ?
C9 C5 C4 . . 120.2(7) ?
C7 C6 C5 . . 119.7(8) ?
C7 C6 H6 . . 120.1 ?
C5 C6 H6 . . 120.1 ?
N3 C7 C6 . . 123.2(8) ?
N3 C7 H7 . . 118.5 ?
C6 C7 H7 . . 118.4 ?
N3 C8 C9 . . 122.1(8) ?
N3 C8 H8 . . 119.0 ?
C9 C8 H8 . . 119.0 ?
C8 C9 C5 . . 119.8(8) ?
C8 C9 H9 . . 120.1 ?
C5 C9 H9 . . 120.1 ?
C1 N1 C4 . . 116.4(7) ?
C1 N2 C2 . . 114.6(8) ?
C8 N3 C7 . . 117.9(7) ?
C8 N3 Cu1 . . 120.1(6) ?
C7 N3 Cu1 . . 122.0(6) ?
Cu1 O1W H1W . . 83(6) ?
Cu1 O1W H2W . . 126(7) ?
H1W O1W H2W . . 112(4) ?
Cu1 O2W H3W . . 113(6) ?
Cu1 O2W H4W . . 121(7) ?
H3W O2W H4W . . 114(8) ?
H5W O3W H6W . . 107(8) ?

loop_
_geom_bond_atom_site_label_1
_geom_bond_atom_site_label_2
_geom_bond_site_symmetry_2
_geom_bond_distance
_geom_bond_publ_flag
Cu1 N3 . 2.008(7) ?
Cu1 N3 3_766 2.008(7) ?
Cu1 O2W . 2.094(6) ?
Cu1 O2W 3_766 2.094(6) ?
Cu1 O1W . 2.289(7) ?
Cu1 O1W 3_766 2.289(7) ?
Cu1 H1W . 2.36(9) ?
Cu1 H3W . 2.53(7) ?
S1 O1 . 1.439(7) ?
S1 O3 . 1.442(6) ?
S1 O2 . 1.458(6) ?
S1 C1 . 1.801(8) ?
C1 N1 . 1.324(10) ?
C1 N2 . 1.334(10) ?
C2 N2 . 1.336(11) ?
C2 C3 . 1.385(12) ?
C2 H2 . 0.9300 ?
C3 C4 . 1.384(12) ?
C3 H3 . 0.9300 ?
C4 N1 . 1.352(10) ?
C4 C5 . 1.487(11) ?
C5 C6 . 1.388(11) ?
C5 C9 . 1.391(11) ?
C6 C7 . 1.370(12) ?
C6 H6 . 0.9300 ?
C7 N3 . 1.335(11) ?
C7 H7 . 0.9300 ?
C8 N3 . 1.349(10) ?
C8 C9 . 1.382(11) ?
C8 H8 . 0.9300 ?
C9 H9 . 0.9300 ?
O1W H1W . 0.89(3) ?
O1W H2W . 0.83(7) ?
O2W H3W . 0.83(6) ?
O2W H4W . 0.82(7) ?
O3W H5W . 0.82(6) ?
O3W H6W . 0.82(7) ?

loop_
_geom_hbond_atom_site_label_D
_geom_hbond_atom_site_label_H
_geom_hbond_atom_site_label_A
_geom_hbond_site_symmetry_A
_geom_hbond_distance_DH
_geom_hbond_distance_HA
_geom_hbond_distance_DA
_geom_hbond_angle_DHA
O1W H2W O2 1_565 0.83(7) 2.60(7) 3.130(9) 123(7)
O1W H2W N2 1_565 0.83(7) 2.27(4) 3.047(10) 158(7)
O2W H4W O3 2_656 0.82(7) 1.91(7) 2.734(9) 175(11)
O2W H3W O2 1_565 0.83(6) 1.93(6) 2.756(9) 169(10)
O2W H3W S1 1_565 0.83(6) 2.99(4) 3.794(7) 163(7)
O3W H5W O2 3_656 0.82(6) 2.47(7) 2.879(10) 111(6)
